data_2016463
loop_
_publ_author_name
'Bucher, Jolanta'
'Blacque, Olivier'
'Schmalle, Helmut W.'
'Berke, Heinz'

_publ_section_title
;
 Bis(glycinato-\k^2^<i>N</i>,<i>O</i>)dinitrosylmolybdenum(0) and
 bis(2-aminoethanethiolato-\k^2^<i>N</i>,<i>S</i>)dinitrosylmolybdenum(0)
 acetonitrile monosolvate
;
_journal_coeditor_code SQ3117
_journal_issue 2
_journal_name_full 'Acta Crystallographica Section C'
_journal_page_first m87
_journal_page_last m90
_journal_paper_doi 10.1107/S0108270107065584
_journal_volume 64
_journal_year 2008
_chemical_formula_iupac '[Mo (C2 H4 N O2)2 (N O)2]'
_chemical_formula_moiety 'C4 H8 Mo N4 O6'
_chemical_formula_sum 'C4 H8 Mo N4 O6'
_chemical_formula_weight 304.08
_chemical_name_systematic
;
Dinitrosylbis(glycinato-\k^2^<i>N</i>,<i>O</i>)molybdenum(IV)
;
_space_group_IT_number 14
_symmetry_cell_setting monoclinic
_symmetry_space_group_name_Hall '-P 2ybc'
_symmetry_space_group_name_H-M 'P 1 21/c 1'
_audit_creation_method 'WinGX routine CIF_UPDATE'
_cell_angle_alpha 90
_cell_angle_beta 102.051(13)
_cell_angle_gamma 90
_cell_formula_units_Z 4
_cell_length_a 12.9088(15)
_cell_length_b 7.5727(6)
_cell_length_c 9.6922(11)
_cell_measurement_reflns_used 8000
_cell_measurement_temperature 183(2)
_cell_measurement_theta_max 30.25
_cell_measurement_theta_min 3.1
_cell_volume 926.58(17)
_computing_cell_refinement 'IPDS Software (Stoe & Cie, 1999)'
_computing_data_collection 'IPDS Software (Stoe & Cie, 1999)'
_computing_data_reduction 'XRED (Stoe & Cie, 1999)'
_computing_molecular_graphics 'ORTEP-3 for Windows (Farrugia, 1997)'
_computing_publication_material
;
WinGX (Farrugia, 1999) and SHELXL97 (Sheldrick, 1997)
;
_computing_structure_refinement 'SHELXL97 (Sheldrick, 1997)'
_computing_structure_solution 'SHELXS97 (Sheldrick, 1997)'
_diffrn_measured_fraction_theta_full 0.987
_diffrn_measured_fraction_theta_max 0.987
_diffrn_measurement_device_type 'Stoe IPDS'
_diffrn_measurement_method '\f rotation scan'
_diffrn_radiation_type MoK\a
_diffrn_radiation_wavelength 0.71073
_diffrn_reflns_av_R_equivalents 0.0449
_diffrn_reflns_limit_h_max 17
_diffrn_reflns_limit_h_min -18
_diffrn_reflns_limit_k_max 10
_diffrn_reflns_limit_k_min 0
_diffrn_reflns_limit_l_max 13
_diffrn_reflns_limit_l_min 0
_diffrn_reflns_number 17540
_diffrn_reflns_theta_full 30.31
_diffrn_reflns_theta_max 30.31
_diffrn_reflns_theta_min 3.14
_diffrn_standards_decay_% 0
_diffrn_standards_number 3
_exptl_absorpt_coefficient_mu 1.435
_exptl_absorpt_correction_T_max 0.669
_exptl_absorpt_correction_T_min 0.56
_exptl_absorpt_correction_type numerical
_exptl_absorpt_process_details '(Coppens <i>et al.</i>,  1965)'
_exptl_crystal_colour 'dark green'
_exptl_crystal_density_diffrn 2.18
_exptl_crystal_density_method 'not measured'
_exptl_crystal_description 'large block'
_exptl_crystal_F_000 600
_exptl_crystal_size_max 0.43
_exptl_crystal_size_mid 0.41
_exptl_crystal_size_min 0.39
_refine_diff_density_max 0.378
_refine_diff_density_min -0.684
_refine_ls_extinction_method none
_refine_ls_goodness_of_fit_ref 0.931
_refine_ls_hydrogen_treatment constr
_refine_ls_matrix_type full
_refine_ls_number_parameters 136
_refine_ls_number_reflns 2745
_refine_ls_number_restraints 0
_refine_ls_restrained_S_all 0.931
_refine_ls_R_factor_gt 0.0209
_refine_ls_shift/su_max 0.001
_refine_ls_structure_factor_coef Fsqd
_refine_ls_weighting_details 'w=1/[\s^2^(Fo^2^)+(0.0362P)^2^] where P=(Fo^2^+2Fc^2^)/3'
_refine_ls_weighting_scheme calc
_refine_ls_wR_factor_ref 0.0509
_reflns_number_gt 2265
_reflns_number_total 2745
_reflns_threshold_expression >2sigma(I)
_cod_data_source_file sq3117.cif
_cod_data_source_block I
_cod_original_sg_symbol_H-M 'P 21/c'
_cod_database_code 2016463
_cod_database_fobs_code 2016463

loop_
_symmetry_equiv_pos_as_xyz
'x, y, z'
'-x, y+1/2, -z+1/2'
'-x, -y, -z'
'x, -y-1/2, z-1/2'

loop_
_atom_site_type_symbol
_atom_site_label
_atom_site_fract_x
_atom_site_fract_y
_atom_site_fract_z
_atom_site_U_iso_or_equiv
_atom_site_adp_type
_atom_site_calc_flag
_atom_site_refinement_flags
_atom_site_occupancy
Mo Mo1 0.743377(9) 0.010475(17) 0.739870(12) 0.01311(5) Uani d . 1
N N1 0.65454(11) 0.11528(19) 0.59101(15) 0.0171(3) Uani d . 1
O O1 0.59989(11) 0.18088(19) 0.49203(13) 0.0267(3) Uani d . 1
N N2 0.77398(11) 0.23186(19) 0.81326(14) 0.0164(3) Uani d . 1
O O2 0.78870(10) 0.37614(18) 0.85722(14) 0.0250(3) Uani d . 1
N N3 0.88320(10) -0.02513(19) 0.64756(14) 0.0150(2) Uani d . 1
H H3A 0.8714 -0.1127 0.5834 0.02 Uiso calc R 1
H H3B 0.8959 0.0747 0.6035 0.02 Uiso calc R 1
N N4 0.62795(11) -0.0701(2) 0.86340(15) 0.0174(3) Uani d . 1
H H4A 0.6588 -0.0695 0.9557 0.023 Uiso calc R 1
H H4B 0.5741 0.0077 0.8499 0.023 Uiso calc R 1
O O3 0.84757(10) -0.12713(17) 0.89868(12) 0.0183(2) Uani d . 1
O O4 0.70123(10) -0.24220(17) 0.65952(13) 0.0194(2) Uani d . 1
O O5 1.00834(10) -0.24170(18) 0.97058(13) 0.0221(3) Uani d . 1
O O6 0.59528(10) -0.47367(17) 0.65815(14) 0.0234(3) Uani d . 1
C C1 0.97608(13) -0.0690(2) 0.76000(17) 0.0172(3) Uani d . 1
H H1A 1.0155 0.038 0.7905 0.022 Uiso calc R 1
H H1B 1.0223 -0.1485 0.7224 0.022 Uiso calc R 1
C C2 0.94366(13) -0.1552(2) 0.88601(16) 0.0148(3) Uani d . 1
C C3 0.58652(17) -0.2466(3) 0.8232(2) 0.0289(4) Uani d . 1
H H3C 0.51 -0.2395 0.7941 0.038 Uiso calc R 1
H H3D 0.6027 -0.3227 0.9054 0.038 Uiso calc R 1
C C4 0.62994(13) -0.3302(2) 0.70586(16) 0.0160(3) Uani d . 1

loop_
_atom_site_aniso_label
_atom_site_aniso_U_11
_atom_site_aniso_U_22
_atom_site_aniso_U_33
_atom_site_aniso_U_12
_atom_site_aniso_U_13
_atom_site_aniso_U_23
Mo1 0.01210(7) 0.01532(7) 0.01280(7) 0.00059(5) 0.00464(4) 0.00046(5)
N1 0.0168(6) 0.0181(6) 0.0170(6) 0.0014(5) 0.0049(5) -0.0005(5)
O1 0.0263(7) 0.0324(7) 0.0198(6) 0.0092(5) 0.0012(5) 0.0039(5)
N2 0.0141(6) 0.0193(7) 0.0155(6) 0.0012(5) 0.0029(5) -0.0007(5)
O2 0.0244(6) 0.0205(6) 0.0278(6) 0.0007(5) 0.0005(5) -0.0056(5)
N3 0.0154(6) 0.0170(6) 0.0136(5) 0.0000(5) 0.0053(5) 0.0019(5)
N4 0.0164(6) 0.0223(7) 0.0153(6) 0.0003(5) 0.0075(5) -0.0009(5)
O3 0.0163(5) 0.0236(6) 0.0165(5) 0.0031(5) 0.0070(4) 0.0053(5)
O4 0.0211(6) 0.0197(6) 0.0205(6) -0.0039(5) 0.0112(5) -0.0041(4)
O5 0.0240(6) 0.0249(6) 0.0173(6) 0.0091(5) 0.0040(5) 0.0037(5)
O6 0.0237(6) 0.0226(6) 0.0246(6) -0.0068(5) 0.0064(5) -0.0046(5)
C1 0.0155(7) 0.0203(8) 0.0167(7) 0.0013(6) 0.0055(6) 0.0027(6)
C2 0.0179(7) 0.0132(7) 0.0139(6) 0.0008(5) 0.0044(5) -0.0022(5)
C3 0.0391(11) 0.0253(9) 0.0285(9) -0.0104(8) 0.0214(8) -0.0050(7)
C4 0.0147(7) 0.0189(7) 0.0140(7) 0.0008(6) 0.0018(5) 0.0025(5)

loop_
_atom_type_symbol
_atom_type_description
_atom_type_scat_dispersion_real
_atom_type_scat_dispersion_imag
_atom_type_scat_source
C C 0.0033 0.0016 'International Tables Vol C Tables 4.2.6.8 and 6.1.1.4'
H H 0 0 'International Tables Vol C Tables 4.2.6.8 and 6.1.1.4'
Mo Mo -1.6832 0.6857 'International Tables Vol C Tables 4.2.6.8 and 6.1.1.4'
N N 0.0061 0.0033 'International Tables Vol C Tables 4.2.6.8 and 6.1.1.4'
O O 0.0106 0.006 'International Tables Vol C Tables 4.2.6.8 and 6.1.1.4'

loop_
_geom_angle_atom_site_label_1
_geom_angle_atom_site_label_2
_geom_angle_atom_site_label_3
_geom_angle
_geom_angle_publ_flag
N1 Mo1 N2 87.59(6) y
N1 Mo1 O4 91.82(6) no
N2 Mo1 O4 177.12(5) y
N1 Mo1 O3 175.03(5) y
N2 Mo1 O3 96.69(6) no
O4 Mo1 O3 84.03(5) y
N1 Mo1 N4 99.60(6) no
N2 Mo1 N4 99.17(6) no
O4 Mo1 N4 78.14(5) y
O3 Mo1 N4 82.25(5) no
N1 Mo1 N3 99.54(6) no
N2 Mo1 N3 98.16(6) no
O4 Mo1 N3 84.72(5) no
O3 Mo1 N3 77.40(5) y
N4 Mo1 N3 154.60(6) y
O1 N1 Mo1 177.50(13) no
O2 N2 Mo1 176.75(13) no
C1 N3 Mo1 109.67(9) no
C1 N3 H3A 109.7 no
Mo1 N3 H3A 109.7 no
C1 N3 H3B 109.7 no
Mo1 N3 H3B 109.7 no
H3A N3 H3B 108.2 no
C3 N4 Mo1 111.27(11) no
C3 N4 H4A 109.4 no
Mo1 N4 H4A 109.4 no
C3 N4 H4B 109.4 no
Mo1 N4 H4B 109.4 no
H4A N4 H4B 108 no
C2 O3 Mo1 119.62(10) no
C4 O4 Mo1 119.40(10) no
N3 C1 C2 111.83(13) no
N3 C1 H1A 109.2 no
C2 C1 H1A 109.2 no
N3 C1 H1B 109.2 no
C2 C1 H1B 109.2 no
H1A C1 H1B 107.9 no
O5 C2 O3 123.86(15) no
O5 C2 C1 120.15(15) no
O3 C2 C1 115.96(14) no
N4 C3 C4 114.31(15) no
N4 C3 H3C 108.7 no
C4 C3 H3C 108.7 no
N4 C3 H3D 108.7 no
C4 C3 H3D 108.7 no
H3C C3 H3D 107.6 no
O6 C4 O4 123.77(16) no
O6 C4 C3 119.45(15) no
O4 C4 C3 116.77(15) no

loop_
_geom_bond_atom_site_label_1
_geom_bond_atom_site_label_2
_geom_bond_distance
_geom_bond_publ_flag
Mo1 N1 1.8264(15) y
Mo1 N2 1.8318(15) y
Mo1 O4 2.0945(12) y
Mo1 O3 2.0976(12) y
Mo1 N4 2.1843(14) y
Mo1 N3 2.1921(14) y
N1 O1 1.1756(19) y
N2 O2 1.1737(19) y
N3 C1 1.480(2) no
N3 H3A 0.9 no
N3 H3B 0.9 no
N4 C3 1.462(2) no
N4 H4A 0.9 no
N4 H4B 0.9 no
O3 C2 1.289(2) y
O4 C4 1.290(2) y
O5 C2 1.230(2) y
O6 C4 1.228(2) y
C1 C2 1.519(2) no
C1 H1A 0.97 no
C1 H1B 0.97 no
C3 C4 1.508(2) no
C3 H3C 0.97 no
C3 H3D 0.97 no

loop_
_geom_hbond_atom_site_label_D
_geom_hbond_atom_site_label_H
_geom_hbond_atom_site_label_A
_geom_hbond_site_symmetry_A
_geom_hbond_distance_DH
_geom_hbond_distance_HA
_geom_hbond_distance_DA
_geom_hbond_angle_DHA
N3 H3A O3 4 0.90 2.64 3.5357(18) 177.0
N3 H3A O5 4 0.90 2.52 3.1347(19) 126.1
N3 H3B O5 2_756 0.90 2.08 2.9237(19) 154.6
N3 H3B O2 4_565 0.90 2.52 3.0408(19) 117.0
N4 H4A O4 4_556 0.90 2.41 3.1651(19) 142.2
N4 H4A O6 4_556 0.90 2.30 2.9920(19) 133.2
N4 H4B O6 2_656 0.90 2.18 2.9377(19) 141.9

loop_
_geom_torsion_atom_site_label_1
_geom_torsion_atom_site_label_2
_geom_torsion_atom_site_label_3
_geom_torsion_atom_site_label_4
_geom_torsion
_geom_torsion_publ_flag
N1 Mo1 N3 C1 166.27(11) no
N2 Mo1 N3 C1 77.35(11) no
O4 Mo1 N3 C1 -102.77(11) no
O3 Mo1 N3 C1 -17.73(10) no
N4 Mo1 N3 C1 -55.28(17) no
N1 Mo1 N4 C3 89.48(13) no
N2 Mo1 N4 C3 178.57(13) no
O4 Mo1 N4 C3 -0.37(12) no
O3 Mo1 N4 C3 -85.86(13) no
N3 Mo1 N4 C3 -48.96(18) no
N2 Mo1 O3 C2 -89.78(12) no
O4 Mo1 O3 C2 93.03(12) no
N4 Mo1 O3 C2 171.82(13) no
N3 Mo1 O3 C2 7.12(12) no
N1 Mo1 O4 C4 -97.12(13) no
O3 Mo1 O4 C4 85.62(12) no
N4 Mo1 O4 C4 2.31(12) no
N3 Mo1 O4 C4 163.47(13) no
Mo1 N3 C1 C2 25.47(16) no
Mo1 O3 C2 O5 -176.42(13) no
Mo1 O3 C2 C1 5.52(18) no
N3 C1 C2 O5 160.50(15) no
N3 C1 C2 O3 -21.4(2) no
Mo1 N4 C3 C4 -1.2(2) no
Mo1 O4 C4 O6 174.89(12) no
Mo1 O4 C4 C3 -3.7(2) no
N4 C3 C4 O6 -175.46(16) no
N4 C3 C4 O4 3.2(2) no
